data_2208480
loop_
_publ_author_name
'Hong Lin'
'Hong Su'
'Yun-long Feng'

_publ_section_title
<i>catena</i>-Poly[[diaquabis[(4-tolylsulfanyl)acetato-\k<i>O</i>]nickel(II)]-\m-4,4'-bipyridine-\k^2^<i>N</i>:<i>N</i>']
_journal_coeditor_code AT2009
_journal_issue 4
_journal_name_full 'Acta Crystallographica Section E'
_journal_page_first m747
_journal_page_last m749
_journal_paper_doi 10.1107/S1600536806007926
_journal_volume 62
_journal_year 2006
_chemical_formula_iupac '[Ni (C9 H9 O2 S)2 (C8 H8 N2)]'
_chemical_formula_moiety 'C28 H30 N2 Ni O6 S2'
_chemical_formula_sum 'C28 H30 N2 Ni O6 S2'
_chemical_formula_weight 613.37
_chemical_name_systematic
;
catena-Poly[[dddiaquabis[(4-tolylsulfanyl)acetato-\kO]nickel(II)]-
\m-4,4'-bipyridine-\k^2^N:N']
;
_space_group_IT_number 15
_symmetry_cell_setting monoclinic
_symmetry_space_group_name_Hall '-C 2yc'
_symmetry_space_group_name_H-M 'C 1 2/c 1'
_atom_sites_solution_hydrogens geom
_atom_sites_solution_primary direct
_atom_sites_solution_secondary difmap
_audit_creation_method SHELXL-97
_cell_angle_alpha 90.00
_cell_angle_beta 92.59(3)
_cell_angle_gamma 90.00
_cell_formula_units_Z 4
_cell_length_a 21.649(4)
_cell_length_b 11.271(2)
_cell_length_c 11.050(2)
_cell_measurement_reflns_used 2318
_cell_measurement_temperature 273(2)
_cell_measurement_theta_max 27.91
_cell_measurement_theta_min 1.88
_cell_volume 2693.5(8)
_computing_cell_refinement 'SAINT (Bruker, 2002)'
_computing_data_collection 'SMART (Bruker, 2002)'
_computing_data_reduction SAINT
_computing_molecular_graphics 'SHELXTL (Bruker, 2002)'
_computing_publication_material SHELXL97
_computing_structure_refinement 'SHELXL97 (Sheldrick, 1997)'
_computing_structure_solution 'SHELXS97 (Sheldrick, 1997)'
_diffrn_ambient_temperature 273(2)
_diffrn_measured_fraction_theta_full 0.991
_diffrn_measured_fraction_theta_max 0.991
_diffrn_measurement_device_type 'Bruker SMART CCD area-detector'
_diffrn_measurement_method '\f and \w'
_diffrn_radiation_monochromator graphite
_diffrn_radiation_source 'fine-focus sealed tube'
_diffrn_radiation_type MoK\a
_diffrn_radiation_wavelength 0.71073
_diffrn_reflns_av_R_equivalents 0.0288
_diffrn_reflns_av_sigmaI/netI 0.0390
_diffrn_reflns_limit_h_max 28
_diffrn_reflns_limit_h_min -28
_diffrn_reflns_limit_k_max 13
_diffrn_reflns_limit_k_min -14
_diffrn_reflns_limit_l_max 14
_diffrn_reflns_limit_l_min -9
_diffrn_reflns_number 8799
_diffrn_reflns_theta_full 27.91
_diffrn_reflns_theta_max 27.91
_diffrn_reflns_theta_min 1.88
_diffrn_standards_number 0
_exptl_absorpt_coefficient_mu 0.922
_exptl_absorpt_correction_T_max .895
_exptl_absorpt_correction_T_min .838
_exptl_absorpt_correction_type multi-scan
_exptl_absorpt_process_details '(SADABS; Sheldrick, 1996)'
_exptl_crystal_colour green
_exptl_crystal_density_diffrn 1.513
_exptl_crystal_density_method 'not measured'
_exptl_crystal_description prism
_exptl_crystal_F_000 1280
_exptl_crystal_size_max .28
_exptl_crystal_size_mid .16
_exptl_crystal_size_min .12
_refine_diff_density_max 1.125
_refine_diff_density_min -0.301
_refine_ls_extinction_method none
_refine_ls_goodness_of_fit_ref 1.013
_refine_ls_hydrogen_treatment mixed
_refine_ls_matrix_type full
_refine_ls_number_parameters 186
_refine_ls_number_reflns 3198
_refine_ls_number_restraints 3
_refine_ls_restrained_S_all 1.012
_refine_ls_R_factor_gt 0.0383
_refine_ls_shift/su_max 0.000
_refine_ls_shift/su_mean 0.000
_refine_ls_structure_factor_coef Fsqd
_refine_ls_weighting_details 'calc w=1/[\s^2^(Fo^2^)+(0.0586P)^2^] where P=(Fo^2^+2Fc^2^)/3'
_refine_ls_weighting_scheme calc
_refine_ls_wR_factor_gt 0.0911
_refine_ls_wR_factor_ref 0.0981
_reflns_number_gt 2417
_reflns_number_total 3198
_reflns_threshold_expression I>2\s(I)
_cod_data_source_file at2009.cif
_cod_data_source_block I
_cod_depositor_comments
;
The following automatic conversions were performed:
'_symmetry_cell_setting' value 'Monoclinic' changed to 'monoclinic'
according to '/home/saulius/struct/CIF-dictionaries/cif_core.dic'
dictionary named 'cif_core.dic' version 2.4.1 from 2010-06-29.

Automatic conversion script
Id: cif_fix_enum 1527 2010-12-29 10:47:43Z saulius 

The following automatic conversions were performed:

'_symmetry_cell_setting' value 'Monoclinic' changed to 'monoclinic'
according to /home/saulius/struct/CIF-dictionaries/cif_core.dic
dictionary named 'cif_core.dic' version 2.4.1 from 2010-06-29.

Automatic conversion script
Id: cif_fix_values 1715 2011-07-08 13:25:40Z adriana 
;
_cod_original_sg_symbol_H-M 'C 2/c'
_cod_database_code 2208480

loop_
_symmetry_equiv_pos_as_xyz
'x, y, z'
'-x, y, -z+1/2'
'x+1/2, y+1/2, z'
'-x+1/2, y+1/2, -z+1/2'
'-x, -y, -z'
'x, -y, z-1/2'
'-x+1/2, -y+1/2, -z'
'x+1/2, -y+1/2, z-1/2'

loop_
_atom_site_type_symbol
_atom_site_label
_atom_site_fract_x
_atom_site_fract_y
_atom_site_fract_z
_atom_site_U_iso_or_equiv
_atom_site_adp_type
_atom_site_calc_flag
_atom_site_refinement_flags
_atom_site_occupancy
Ni Ni1 0.0000 0.05002(3) 0.2500 0.02255(12) Uani d S 1
S S1 0.14634(3) 0.20241(6) -0.05321(6) 0.04796(19) Uani d . 1
N N1 0.0000 0.23474(19) 0.2500 0.0256(5) Uani d S 1
N N2 0.0000 0.86487(19) 0.2500 0.0253(5) Uani d S 1
O O1 0.15004(8) 0.1089(2) 0.27308(17) 0.0617(5) Uani d . 1
O O1W 0.05634(7) 0.05989(13) 0.40683(14) 0.0325(3) Uani d D 1
H H1WA 0.0636(11) 0.0061(19) 0.455(2) 0.049 Uiso d D 1
H H1WB 0.0912(9) 0.073(2) 0.377(2) 0.049 Uiso d D 1
O O2 0.07573(6) 0.05358(11) 0.13888(13) 0.0287(3) Uani d . 1
C C1 0.19654(15) 0.7095(3) 0.1132(3) 0.0719(9) Uani d . 1
H H1A 0.1815 0.7630 0.0510 0.108 Uiso calc R 1
H H1B 0.2402 0.7208 0.1274 0.108 Uiso calc R 1
H H1C 0.1758 0.7250 0.1865 0.108 Uiso calc R 1
C C2 0.18418(12) 0.5832(3) 0.0734(2) 0.0508(7) Uani d . 1
C C3 0.15479(12) 0.5561(3) -0.0373(3) 0.0515(7) Uani d . 1
H H3A 0.1423 0.6174 -0.0893 0.062 Uiso calc R 1
C C4 0.14359(11) 0.4399(2) -0.0721(2) 0.0463(6) Uani d . 1
H H4A 0.1241 0.4240 -0.1471 0.056 Uiso calc R 1
C C5 0.16121(10) 0.3467(2) 0.0043(2) 0.0404(6) Uani d . 1
C C6 0.18997(12) 0.3730(3) 0.1156(2) 0.0490(6) Uani d . 1
H H6A 0.2013 0.3121 0.1689 0.059 Uiso calc R 1
C C7 0.20176(12) 0.4891(3) 0.1475(2) 0.0555(7) Uani d . 1
H H7A 0.2223 0.5048 0.2215 0.067 Uiso calc R 1
C C8 0.17392(10) 0.1034(2) 0.0652(2) 0.0458(6) Uani d . 1
H H8A 0.1813 0.0262 0.0299 0.055 Uiso calc R 1
H H8B 0.2132 0.1329 0.0983 0.055 Uiso calc R 1
C C9 0.13020(10) 0.0880(2) 0.1690(2) 0.0351(5) Uani d . 1
C C10 0.01972(10) 0.29726(18) 0.15610(19) 0.0306(5) Uani d . 1
H H10A 0.0331 0.2560 0.0892 0.037 Uiso calc R 1
C C11 0.02130(10) 0.41928(17) 0.15342(19) 0.0313(5) Uani d . 1
H H11A 0.0366 0.4582 0.0869 0.038 Uiso calc R 1
C C12 0.0000 0.4846(2) 0.2500 0.0248(6) Uani d S 1
C C13 0.0000 0.6157(2) 0.2500 0.0236(6) Uani d S 1
C C14 -0.03052(11) 0.68065(18) 0.3350(2) 0.0363(5) Uani d . 1
H H14A -0.0518 0.6417 0.3945 0.044 Uiso calc R 1
C C15 -0.02947(11) 0.80322(19) 0.3318(2) 0.0373(5) Uani d . 1
H H15A -0.0505 0.8446 0.3900 0.045 Uiso calc R 1

loop_
_atom_site_aniso_label
_atom_site_aniso_U_11
_atom_site_aniso_U_22
_atom_site_aniso_U_33
_atom_site_aniso_U_12
_atom_site_aniso_U_13
_atom_site_aniso_U_23
Ni1 0.0302(2) 0.01702(18) 0.02076(19) 0.000 0.00522(14) 0.000
S1 0.0511(4) 0.0607(4) 0.0328(3) -0.0127(3) 0.0089(3) 0.0039(3)
N1 0.0311(12) 0.0214(12) 0.0244(12) 0.000 0.0034(10) 0.000
N2 0.0330(12) 0.0224(12) 0.0208(12) 0.000 0.0040(10) 0.000
O1 0.0411(10) 0.1060(16) 0.0380(11) -0.0220(10) 0.0014(8) 0.0084(11)
O1W 0.0392(8) 0.0327(8) 0.0257(8) 0.0000(7) 0.0015(6) 0.0046(6)
O2 0.0315(7) 0.0257(7) 0.0294(8) -0.0014(6) 0.0085(6) -0.0017(6)
C1 0.073(2) 0.079(2) 0.066(2) -0.0165(17) 0.0232(17) -0.0197(18)
C2 0.0416(13) 0.0684(19) 0.0435(16) -0.0097(13) 0.0165(12) -0.0103(13)
C3 0.0509(15) 0.0613(18) 0.0429(15) 0.0026(13) 0.0100(12) 0.0020(13)
C4 0.0418(13) 0.0642(18) 0.0327(13) -0.0046(12) 0.0004(11) -0.0003(12)
C5 0.0285(11) 0.0619(16) 0.0312(12) -0.0069(10) 0.0083(10) 0.0044(11)
C6 0.0434(14) 0.0722(19) 0.0315(13) -0.0047(13) 0.0045(11) 0.0043(12)
C7 0.0451(15) 0.089(2) 0.0330(14) -0.0125(15) 0.0046(12) -0.0084(14)
C8 0.0330(12) 0.0589(15) 0.0465(15) -0.0005(11) 0.0132(11) 0.0066(13)
C9 0.0330(11) 0.0368(12) 0.0360(13) 0.0013(9) 0.0053(10) 0.0054(10)
C10 0.0461(12) 0.0219(10) 0.0249(11) 0.0038(9) 0.0124(9) 0.0003(8)
C11 0.0472(12) 0.0227(11) 0.0252(11) 0.0016(9) 0.0133(9) 0.0023(8)
C12 0.0294(14) 0.0211(14) 0.0241(14) 0.000 0.0025(11) 0.000
C13 0.0288(14) 0.0196(14) 0.0223(14) 0.000 0.0018(11) 0.000
C14 0.0542(14) 0.0231(11) 0.0334(12) -0.0001(9) 0.0218(10) 0.0031(9)
C15 0.0560(14) 0.0233(11) 0.0345(13) 0.0023(10) 0.0212(11) -0.0018(9)

loop_
_atom_type_symbol
_atom_type_description
_atom_type_scat_dispersion_real
_atom_type_scat_dispersion_imag
_atom_type_scat_source
C C 0.0033 0.0016 'International Tables Vol C Tables 4.2.6.8 and 6.1.1.4'
H H 0.0000 0.0000 'International Tables Vol C Tables 4.2.6.8 and 6.1.1.4'
N N 0.0061 0.0033 'International Tables Vol C Tables 4.2.6.8 and 6.1.1.4'
Ni Ni 0.3393 1.1124 'International Tables Vol C Tables 4.2.6.8 and 6.1.1.4'
O O 0.0106 0.0060 'International Tables Vol C Tables 4.2.6.8 and 6.1.1.4'
S S 0.1246 0.1234 'International Tables Vol C Tables 4.2.6.8 and 6.1.1.4'

loop_
_geom_angle_atom_site_label_1
_geom_angle_atom_site_label_2
_geom_angle_atom_site_label_3
_geom_angle_site_symmetry_1
_geom_angle_site_symmetry_3
_geom_angle
_geom_angle_publ_flag
O1W Ni1 O1W 2 . 173.86(8) yes
O1W Ni1 N1 2 . 86.93(4) yes
O1W Ni1 N1 . . 86.93(4) ?
O1W Ni1 N2 2 1_545 93.07(4) yes
O1W Ni1 N2 . 1_545 93.07(4) ?
O1W Ni1 O2 2 2 92.43(6) yes
O1W Ni1 O2 . 2 87.45(6) ?
N1 Ni1 O2 . 2 88.90(4) yes
N2 Ni1 O2 1_545 2 91.10(4) yes
O1W Ni1 O2 2 . 87.45(6) yes
O1W Ni1 O2 . . 92.43(6) ?
N1 Ni1 O2 . . 88.90(4) yes
N2 Ni1 O2 1_545 . 91.10(4) yes
O2 Ni1 O2 2 . 177.80(7) yes
C5 S1 C8 . . 105.03(13) ?
C10 N1 C10 . 2 116.5(2) ?
C10 N1 Ni1 . . 121.73(12) ?
C10 N1 Ni1 2 . 121.73(12) ?
C15 N2 C15 2 . 116.8(2) ?
C15 N2 Ni1 2 1_565 121.59(12) ?
C15 N2 Ni1 . 1_565 121.59(12) ?
Ni1 O1W H1WA . . 126.3(19) ?
Ni1 O1W H1WB . . 100.7(18) ?
H1WA O1W H1WB . . 103.5(18) ?
C9 O2 Ni1 . . 126.46(14) ?
C2 C1 H1A . . 109.5 ?
C2 C1 H1B . . 109.5 ?
H1A C1 H1B . . 109.5 ?
C2 C1 H1C . . 109.5 ?
H1A C1 H1C . . 109.5 ?
H1B C1 H1C . . 109.5 ?
C7 C2 C3 . . 117.1(3) ?
C7 C2 C1 . . 120.7(3) ?
C3 C2 C1 . . 122.2(3) ?
C4 C3 C2 . . 121.4(3) ?
C4 C3 H3A . . 119.3 ?
C2 C3 H3A . . 119.3 ?
C3 C4 C5 . . 120.5(2) ?
C3 C4 H4A . . 119.8 ?
C5 C4 H4A . . 119.8 ?
C6 C5 C4 . . 118.5(2) ?
C6 C5 S1 . . 125.6(2) ?
C4 C5 S1 . . 115.81(19) ?
C7 C6 C5 . . 120.1(3) ?
C7 C6 H6A . . 119.9 ?
C5 C6 H6A . . 119.9 ?
C6 C7 C2 . . 122.3(3) ?
C6 C7 H7A . . 118.8 ?
C2 C7 H7A . . 118.8 ?
C9 C8 S1 . . 114.77(16) ?
C9 C8 H8A . . 108.6 ?
S1 C8 H8A . . 108.6 ?
C9 C8 H8B . . 108.6 ?
S1 C8 H8B . . 108.6 ?
H8A C8 H8B . . 107.6 ?
O1 C9 O2 . . 125.6(2) ?
O1 C9 C8 . . 118.5(2) ?
O2 C9 C8 . . 115.9(2) ?
N1 C10 C11 . . 123.46(19) ?
N1 C10 H10A . . 118.3 ?
C11 C10 H10A . . 118.3 ?
C10 C11 C12 . . 120.16(19) ?
C10 C11 H11A . . 119.9 ?
C12 C11 H11A . . 119.9 ?
C11 C12 C11 . 2 116.2(3) ?
C11 C12 C13 . . 121.91(13) ?
C14 C13 C14 . 2 116.1(2) ?
C14 C13 C12 . . 121.96(12) ?
C14 C13 C12 2 . 121.96(12) ?
C13 C14 C15 . . 120.21(19) ?
C13 C14 H14A . . 119.9 ?
C15 C14 H14A . . 119.9 ?
N2 C15 C14 . . 123.3(2) ?
N2 C15 H15A . . 118.3 ?
C14 C15 H15A . . 118.3 ?

loop_
_geom_bond_atom_site_label_1
_geom_bond_atom_site_label_2
_geom_bond_site_symmetry_2
_geom_bond_distance
_geom_bond_publ_flag
Ni1 O1W 2 2.0766(17) yes
Ni1 O1W . 2.0766(17) ?
Ni1 N1 . 2.082(2) yes
Ni1 N2 1_545 2.087(2) yes
Ni1 O2 2 2.0927(14) yes
Ni1 O2 . 2.0927(14) ?
S1 C5 . 1.771(3) ?
S1 C8 . 1.801(3) ?
N1 C10 . 1.340(2) ?
N1 C10 2 1.340(2) ?
N2 C15 2 1.327(2) ?
N2 C15 . 1.327(2) ?
N2 Ni1 1_565 2.087(2) ?
O1 C9 . 1.232(3) ?
O1W H1WA . 0.817(15) ?
O1W H1WB . 0.850(15) ?
O2 C9 . 1.271(3) ?
C1 C2 . 1.510(4) ?
C1 H1A . 0.9600 ?
C1 H1B . 0.9600 ?
C1 H1C . 0.9600 ?
C2 C7 . 1.383(4) ?
C2 C3 . 1.388(4) ?
C3 C4 . 1.384(3) ?
C3 H3A . 0.9300 ?
C4 C5 . 1.390(3) ?
C4 H4A . 0.9300 ?
C5 C6 . 1.385(3) ?
C6 C7 . 1.375(4) ?
C6 H6A . 0.9300 ?
C7 H7A . 0.9300 ?
C8 C9 . 1.530(3) ?
C8 H8A . 0.9700 ?
C8 H8B . 0.9700 ?
C10 C11 . 1.376(3) ?
C10 H10A . 0.9300 ?
C11 C12 . 1.392(2) ?
C11 H11A . 0.9300 ?
C12 C11 2 1.392(2) ?
C12 C13 . 1.479(4) ?
C13 C14 . 1.382(2) ?
C13 C14 2 1.382(2) ?
C14 C15 . 1.382(3) ?
C14 H14A . 0.9300 ?
C15 H15A . 0.9300 ?

loop_
_geom_hbond_atom_site_label_D
_geom_hbond_atom_site_label_H
_geom_hbond_atom_site_label_A
_geom_hbond_site_symmetry_A
_geom_hbond_distance_DH
_geom_hbond_distance_HA
_geom_hbond_distance_DA
_geom_hbond_angle_DHA
O1W H1WA O2 6_556 0.817(15) 2.146(19) 2.879(2) 149(3)
O1W H1WA S1 6_556 0.817(15) 2.96(2) 3.5572(17) 132(2)
O1W H1WB O1 . 0.850(15) 1.800(16) 2.622(2) 162(3)
